data_4066158
loop_
_publ_author_name
'Bera, Holger'
'Braunschweig, Holger'
'D\"orfler, Rainer'
'Kupfer, Thomas'
'Radacki, Krzysztof'
'Seeler, Fabian'

_publ_section_title
;
 Half-Sandwich Tungsten Complexes with Metal- and
 \h5-Cyclopentadienyl-Bound Functional Stannyl Groups and Their
 Transformation intoAnsaComplexes&#x2020;
;
_journal_issue 21
_journal_name_full Organometallics
_journal_page_first 5111
_journal_paper_doi 10.1021/om100324m
_journal_volume 29
_journal_year 2010
_chemical_formula_moiety 'C20 H20 O6 Sn2 W2'
_chemical_formula_sum 'C20 H20 O6 Sn2 W2'
_chemical_formula_weight 961.44
_chemical_name_common
;
?
;
_chemical_name_systematic
; 
?
;
_space_group_IT_number 61
_symmetry_cell_setting orthorhombic
_symmetry_space_group_name_Hall '-P 2ac 2ab'
_symmetry_space_group_name_H-M 'P b c a'
_atom_sites_solution_hydrogens geom
_atom_sites_solution_primary direct
_atom_sites_solution_secondary difmap
_audit_creation_method SHELXL-97
_cell_angle_alpha 90.00
_cell_angle_beta 90.00
_cell_angle_gamma 90.00
_cell_formula_units_Z 4
_cell_length_a 12.7023(4)
_cell_length_b 12.7894(4)
_cell_length_c 14.3692(5)
_cell_measurement_reflns_used 9600
_cell_measurement_temperature 100(2)
_cell_measurement_theta_max 32.67
_cell_measurement_theta_min 2.67
_cell_volume 2334.35(13)
_computing_cell_refinement 'Saint+ ver. 7.12A (Bruker AXS)'
_computing_data_collection 'APEX2 ver. 1.0-27 (Bruker AXS)'
_computing_data_reduction 'Saint+ ver. 7.12A (Bruker AXS)'
_computing_molecular_graphics 'XP ver. 5.1 (Bruker AXS, 1998)'
_computing_publication_material 'SHELXL-97 (Sheldrick, 1997)'
_computing_structure_refinement 'SHELXL-97 (Sheldrick, 1997)'
_computing_structure_solution 'SHELXS-97 (Sheldrick, 1990)'
_diffrn_ambient_temperature 100(2)
_diffrn_measured_fraction_theta_full 1.000
_diffrn_measured_fraction_theta_max 0.939
_diffrn_measurement_device_type 'CCD area detector'
_diffrn_measurement_method 'phi and omega scans'
_diffrn_radiation_monochromator 'multi-layer mirror'
_diffrn_radiation_source 'rotating anode'
_diffrn_radiation_type MoK\a
_diffrn_radiation_wavelength 0.71073
_diffrn_reflns_av_R_equivalents 0.0783
_diffrn_reflns_av_sigmaI/netI 0.0295
_diffrn_reflns_limit_h_max 17
_diffrn_reflns_limit_h_min -19
_diffrn_reflns_limit_k_max 16
_diffrn_reflns_limit_k_min -19
_diffrn_reflns_limit_l_max 21
_diffrn_reflns_limit_l_min -21
_diffrn_reflns_number 86374
_diffrn_reflns_theta_full 26.00
_diffrn_reflns_theta_max 33.06
_diffrn_reflns_theta_min 2.67
_exptl_absorpt_coefficient_mu 11.970
_exptl_absorpt_correction_T_max 0.1344
_exptl_absorpt_correction_T_min 0.0924
_exptl_absorpt_correction_type multi-scan
_exptl_absorpt_process_details 'Sadabs 2004/1 (Brucker Nonius 2004)'
_exptl_crystal_colour colourless
_exptl_crystal_density_diffrn 2.736
_exptl_crystal_density_method 'not measured'
_exptl_crystal_description block
_exptl_crystal_F_000 1744
_exptl_crystal_size_max 0.38
_exptl_crystal_size_mid 0.32
_exptl_crystal_size_min 0.28
_refine_diff_density_max 3.646
_refine_diff_density_min -2.506
_refine_diff_density_rms 0.318
_refine_ls_extinction_method none
_refine_ls_goodness_of_fit_ref 1.209
_refine_ls_hydrogen_treatment constr
_refine_ls_matrix_type full
_refine_ls_number_parameters 136
_refine_ls_number_reflns 4150
_refine_ls_number_restraints 0
_refine_ls_restrained_S_all 1.209
_refine_ls_R_factor_all 0.0368
_refine_ls_R_factor_gt 0.0339
_refine_ls_shift/su_max 0.002
_refine_ls_shift/su_mean 0.000
_refine_ls_structure_factor_coef Fsqd
_refine_ls_weighting_details 'calc w=1/[\s^2^(Fo^2^)+(0.0279P)^2^+24.6799P] where P=(Fo^2^+2Fc^2^)/3'
_refine_ls_weighting_scheme calc
_refine_ls_wR_factor_gt 0.0800
_refine_ls_wR_factor_ref 0.0810
_reflns_number_gt 3869
_reflns_number_total 4150
_reflns_threshold_expression >2sigma(I)
_cod_data_source_file om100324m_si_001.cif
_cod_data_source_block 14
_cod_depositor_comments
;
The following automatic conversions were performed:

'_symmetry_cell_setting' value 'Orthorhombic' changed to
'orthorhombic' according to
/home/saulius/struct/CIF-dictionaries/cif_core.dic dictionary named
'cif_core.dic' version 2.4.1 from 2010-06-29.

Automatic conversion script
Id: cif_fix_values 1715 2011-07-08 13:25:40Z adriana 
;
_cod_original_sg_symbol_H-M Pbca
_cod_database_code 4066158

loop_
_symmetry_equiv_pos_as_xyz
'x, y, z'
'-x+1/2, -y, z+1/2'
'-x, y+1/2, -z+1/2'
'x+1/2, -y+1/2, -z'
'-x, -y, -z'
'x-1/2, y, -z-1/2'
'x, -y-1/2, z-1/2'
'-x-1/2, y-1/2, z'

loop_
_atom_site_label
_atom_site_type_symbol
_atom_site_fract_x
_atom_site_fract_y
_atom_site_fract_z
_atom_site_U_iso_or_equiv
_atom_site_adp_type
_atom_site_occupancy
_atom_site_symmetry_multiplicity
_atom_site_calc_flag
_atom_site_refinement_flags
C1 C 0.6366(4) 0.3369(4) 0.2996(3) 0.0089(8) Uani 1 1 d .
O1 O 0.6264(3) 0.2639(3) 0.2523(3) 0.0172(7) Uani 1 1 d .
W1 W 0.650145(13) 0.467218(13) 0.372653(12) 0.00410(6) Uani 1 1 d .
C2 C 0.8014(4) 0.4379(4) 0.3509(3) 0.0101(8) Uani 1 1 d .
O2 O 0.8889(3) 0.4224(3) 0.3395(3) 0.0173(8) Uani 1 1 d .
Sn2 Sn 0.50387(2) 0.33236(2) 0.45828(2) 0.00613(7) Uani 1 1 d .
C3 C 0.7011(4) 0.4327(4) 0.4985(4) 0.0105(8) Uani 1 1 d .
O3 O 0.7346(3) 0.4176(3) 0.5723(3) 0.0156(7) Uani 1 1 d .
C4 C 0.5618(5) 0.1770(4) 0.4851(4) 0.0159(10) Uani 1 1 d .
H4A H 0.5064 0.1354 0.5148 0.024 Uiso 1 1 calc R
H4B H 0.6231 0.1808 0.5264 0.024 Uiso 1 1 calc R
H4C H 0.5824 0.1440 0.4262 0.024 Uiso 1 1 calc R
C5 C 0.3624(4) 0.3169(5) 0.3792(4) 0.0162(10) Uani 1 1 d .
H5A H 0.3141 0.2695 0.4115 0.024 Uiso 1 1 calc R
H5B H 0.3791 0.2885 0.3176 0.024 Uiso 1 1 calc R
H5C H 0.3292 0.3856 0.3723 0.024 Uiso 1 1 calc R
C11 C 0.4458(3) 0.3814(3) 0.5928(3) 0.0066(7) Uani 1 1 d .
C12 C 0.4968(4) 0.4334(4) 0.6701(3) 0.0081(8) Uani 1 1 d .
H12A H 0.5656 0.4627 0.6690 0.010 Uiso 1 1 calc R
C13 C 0.4281(4) 0.4337(4) 0.7476(3) 0.0104(8) Uani 1 1 d .
H13A H 0.4433 0.4619 0.8072 0.013 Uiso 1 1 calc R
C14 C 0.3327(4) 0.3847(4) 0.7207(3) 0.0103(8) Uani 1 1 d .
H14A H 0.2721 0.3758 0.7586 0.012 Uiso 1 1 calc R
C15 C 0.3442(4) 0.3509(4) 0.6260(3) 0.0090(9) Uani 1 1 d .
H15A H 0.2926 0.3142 0.5910 0.011 Uiso 1 1 calc R

loop_
_atom_site_aniso_label
_atom_site_aniso_U_11
_atom_site_aniso_U_22
_atom_site_aniso_U_33
_atom_site_aniso_U_23
_atom_site_aniso_U_13
_atom_site_aniso_U_12
C1 0.0047(18) 0.011(2) 0.011(2) -0.0022(16) 0.0021(15) -0.0024(16)
O1 0.0168(18) 0.0140(17) 0.0207(19) -0.0076(15) 0.0038(15) -0.0007(15)
W1 0.00250(9) 0.00466(9) 0.00515(9) 0.00040(5) 0.00045(5) -0.00058(5)
C2 0.010(2) 0.012(2) 0.0089(19) 0.0034(16) 0.0019(16) 0.0007(17)
O2 0.0057(15) 0.027(2) 0.0192(19) 0.0017(16) 0.0008(14) 0.0001(15)
Sn2 0.00549(14) 0.00451(13) 0.00839(14) -0.00070(10) 0.00278(10) -0.00112(10)
C3 0.0053(19) 0.011(2) 0.015(2) 0.0005(17) 0.0034(16) 0.0004(16)
O3 0.0147(18) 0.0210(19) 0.0110(16) 0.0021(14) -0.0020(14) 0.0052(15)
C4 0.020(3) 0.0036(19) 0.024(3) 0.0024(17) 0.013(2) 0.0030(18)
C5 0.013(2) 0.016(2) 0.020(3) -0.0019(19) -0.0041(19) -0.0048(19)
C11 0.0044(17) 0.0054(18) 0.0101(19) -0.0004(14) 0.0015(15) 0.0009(15)
C12 0.0059(19) 0.0083(19) 0.0099(19) 0.0037(15) -0.0018(15) 0.0003(16)
C13 0.010(2) 0.013(2) 0.0081(19) 0.0025(16) -0.0025(16) 0.0040(17)
C14 0.012(2) 0.010(2) 0.0085(19) 0.0013(15) 0.0041(16) -0.0009(17)
C15 0.009(2) 0.0029(18) 0.015(2) -0.0005(15) 0.0017(16) -0.0023(15)

loop_
_atom_type_symbol
_atom_type_description
_atom_type_scat_dispersion_real
_atom_type_scat_dispersion_imag
_atom_type_scat_source
C C 0.0033 0.0016 'International Tables Vol C Tables 4.2.6.8 and 6.1.1.4'
H H 0.0000 0.0000 'International Tables Vol C Tables 4.2.6.8 and 6.1.1.4'
O O 0.0106 0.0060 'International Tables Vol C Tables 4.2.6.8 and 6.1.1.4'
Sn Sn -0.6537 1.4246 'International Tables Vol C Tables 4.2.6.8 and 6.1.1.4'
W W -0.8490 6.8722 'International Tables Vol C Tables 4.2.6.8 and 6.1.1.4'

loop_
_geom_angle_atom_site_label_1
_geom_angle_atom_site_label_2
_geom_angle_atom_site_label_3
_geom_angle
_geom_angle_site_symmetry_1
_geom_angle_site_symmetry_3
O1 C1 W1 175.9(5) . .
C3 W1 C1 109.1(2) . .
C3 W1 C2 77.5(2) . .
C1 W1 C2 80.9(2) . .
C3 W1 C15 101.88(19) . 5_666
C1 W1 C15 148.19(19) . 5_666
C2 W1 C15 99.22(19) . 5_666
C3 W1 C14 132.79(19) . 5_666
C1 W1 C14 112.81(19) . 5_666
C2 W1 C14 88.41(19) . 5_666
C15 W1 C14 35.90(17) 5_666 5_666
C3 W1 C12 128.64(18) . 5_666
C1 W1 C12 104.42(19) . 5_666
C2 W1 C12 146.56(18) . 5_666
C15 W1 C12 58.96(17) 5_666 5_666
C14 W1 C12 58.83(17) 5_666 5_666
C3 W1 C11 99.28(18) . 5_666
C1 W1 C11 139.87(18) . 5_666
C2 W1 C11 133.98(19) . 5_666
C15 W1 C11 35.69(16) 5_666 5_666
C14 W1 C11 59.93(16) 5_666 5_666
C12 W1 C11 36.05(16) 5_666 5_666
C3 W1 C13 158.36(19) . 5_666
C1 W1 C13 91.58(19) . 5_666
C2 W1 C13 113.23(19) . 5_666
C15 W1 C13 58.87(17) 5_666 5_666
C14 W1 C13 35.18(17) 5_666 5_666
C12 W1 C13 35.00(17) 5_666 5_666
C11 W1 C13 59.50(17) 5_666 5_666
C3 W1 Sn2 71.26(14) . .
C1 W1 Sn2 70.03(14) . .
C2 W1 Sn2 126.31(14) . .
C15 W1 Sn2 128.94(12) 5_666 .
C14 W1 Sn2 144.12(13) 5_666 .
C12 W1 Sn2 85.47(12) 5_666 .
C11 W1 Sn2 94.03(11) 5_666 .
C13 W1 Sn2 111.72(13) 5_666 .
O2 C2 W1 178.8(5) . .
C5 Sn2 C4 107.3(2) . .
C5 Sn2 C11 102.4(2) . .
C4 Sn2 C11 102.96(19) . .
C5 Sn2 W1 112.30(16) . .
C4 Sn2 W1 114.67(14) . .
C11 Sn2 W1 115.97(12) . .
O3 C3 W1 176.0(4) . .
Sn2 C4 H4A 109.5 . .
Sn2 C4 H4B 109.5 . .
H4A C4 H4B 109.5 . .
Sn2 C4 H4C 109.5 . .
H4A C4 H4C 109.5 . .
H4B C4 H4C 109.5 . .
Sn2 C5 H5A 109.5 . .
Sn2 C5 H5B 109.5 . .
H5A C5 H5B 109.5 . .
Sn2 C5 H5C 109.5 . .
H5A C5 H5C 109.5 . .
H5B C5 H5C 109.5 . .
C15 C11 C12 105.8(4) . .
C15 C11 Sn2 121.8(3) . .
C12 C11 Sn2 131.8(3) . .
C15 C11 W1 71.6(3) . 5_666
C12 C11 W1 71.9(3) . 5_666
Sn2 C11 W1 127.4(2) . 5_666
C13 C12 C11 109.2(4) . .
C13 C12 W1 73.3(3) . 5_666
C11 C12 W1 72.0(3) . 5_666
C13 C12 H12A 125.4 . .
C11 C12 H12A 125.4 . .
W1 C12 H12A 121.0 5_666 .
C12 C13 C14 108.2(4) . .
C12 C13 W1 71.7(3) . 5_666
C14 C13 W1 71.3(3) . 5_666
C12 C13 H13A 125.9 . .
C14 C13 H13A 125.9 . .
W1 C13 H13A 122.8 5_666 .
C13 C14 C15 107.7(4) . .
C13 C14 W1 73.6(3) . 5_666
C15 C14 W1 71.9(3) . 5_666
C13 C14 H14A 126.2 . .
C15 C14 H14A 126.2 . .
W1 C14 H14A 120.2 5_666 .
C11 C15 C14 109.0(4) . .
C11 C15 W1 72.7(3) . 5_666
C14 C15 W1 72.2(3) . 5_666
C11 C15 H15A 125.5 . .
C14 C15 H15A 125.5 . .
W1 C15 H15A 121.3 5_666 .

loop_
_geom_bond_atom_site_label_1
_geom_bond_atom_site_label_2
_geom_bond_distance
_geom_bond_site_symmetry_2
C1 O1 1.162(6) .
C1 W1 1.978(5) .
W1 C3 1.971(5) .
W1 C2 1.982(5) .
W1 C15 2.327(5) 5_666
W1 C14 2.332(5) 5_666
W1 C12 2.341(5) 5_666
W1 C11 2.342(4) 5_666
W1 C13 2.362(5) 5_666
W1 Sn2 2.8180(3) .
C2 O2 1.141(6) .
Sn2 C5 2.135(5) .
Sn2 C4 2.154(5) .
Sn2 C11 2.161(5) .
C3 O3 1.159(6) .
C4 H4A 0.9800 .
C4 H4B 0.9800 .
C4 H4C 0.9800 .
C5 H5A 0.9800 .
C5 H5B 0.9800 .
C5 H5C 0.9800 .
C11 C15 1.431(6) .
C11 C12 1.449(7) .
C11 W1 2.342(4) 5_666
C12 C13 1.414(7) .
C12 W1 2.341(5) 5_666
C12 H12A 0.9500 .
C13 C14 1.419(7) .
C13 W1 2.362(5) 5_666
C13 H13A 0.9500 .
C14 C15 1.436(7) .
C14 W1 2.332(5) 5_666
C14 H14A 0.9500 .
C15 W1 2.327(5) 5_666
C15 H15A 0.9500 .

loop_
_geom_torsion_atom_site_label_1
_geom_torsion_atom_site_label_2
_geom_torsion_atom_site_label_3
_geom_torsion_atom_site_label_4
_geom_torsion
_geom_torsion_site_symmetry_1
_geom_torsion_site_symmetry_4
C3 W1 Sn2 C5 171.1(2) . .
C1 W1 Sn2 C5 -69.5(2) . .
C2 W1 Sn2 C5 -131.1(2) . .
C15 W1 Sn2 C5 80.8(2) 5_666 .
C14 W1 Sn2 C5 32.1(3) 5_666 .
C12 W1 Sn2 C5 37.6(2) 5_666 .
C11 W1 Sn2 C5 72.7(2) 5_666 .
C13 W1 Sn2 C5 14.0(2) 5_666 .
C3 W1 Sn2 C4 -66.1(2) . .
C1 W1 Sn2 C4 53.3(2) . .
C2 W1 Sn2 C4 -8.3(3) . .
C15 W1 Sn2 C4 -156.4(2) 5_666 .
C14 W1 Sn2 C4 154.9(3) 5_666 .
C12 W1 Sn2 C4 160.4(2) 5_666 .
C11 W1 Sn2 C4 -164.5(2) 5_666 .
C13 W1 Sn2 C4 136.8(2) 5_666 .
C3 W1 Sn2 C11 53.8(2) . .
C1 W1 Sn2 C11 173.2(2) . .
C2 W1 Sn2 C11 111.6(2) . .
C15 W1 Sn2 C11 -36.5(2) 5_666 .
C14 W1 Sn2 C11 -85.2(2) 5_666 .
C12 W1 Sn2 C11 -79.71(18) 5_666 .
C11 W1 Sn2 C11 -44.7(2) 5_666 .
C13 W1 Sn2 C11 -103.34(19) 5_666 .
C5 Sn2 C11 C15 29.7(4) . .
C4 Sn2 C11 C15 -81.6(4) . .
W1 Sn2 C11 C15 152.3(3) . .
C5 Sn2 C11 C12 -160.0(4) . .
C4 Sn2 C11 C12 88.8(5) . .
W1 Sn2 C11 C12 -37.3(5) . .
C5 Sn2 C11 W1 -60.7(3) . 5_666
C4 Sn2 C11 W1 -172.0(3) . 5_666
W1 Sn2 C11 W1 61.9(3) . 5_666
C15 C11 C12 C13 0.3(5) . .
Sn2 C11 C12 C13 -171.2(3) . .
W1 C11 C12 C13 64.4(3) 5_666 .
C15 C11 C12 W1 -64.1(3) . 5_666
Sn2 C11 C12 W1 124.4(4) . 5_666
C11 C12 C13 C14 -1.2(5) . .
W1 C12 C13 C14 62.3(3) 5_666 .
C11 C12 C13 W1 -63.5(3) . 5_666
C12 C13 C14 C15 1.7(5) . .
W1 C13 C14 C15 64.3(3) 5_666 .
C12 C13 C14 W1 -62.6(3) . 5_666
C12 C11 C15 C14 0.8(5) . .
Sn2 C11 C15 C14 173.3(3) . .
W1 C11 C15 C14 -63.5(3) 5_666 .
C12 C11 C15 W1 64.3(3) . 5_666
Sn2 C11 C15 W1 -123.1(3) . 5_666
C13 C14 C15 C11 -1.5(5) . .
W1 C14 C15 C11 63.8(3) 5_666 .
C13 C14 C15 W1 -65.4(3) . 5_666
